data_4301400
loop_
_publ_author_name
'Christopher J. Chancellor'
'Marilyn M. Olmstead'
'Alan L. Balch'

_publ_section_title
;
Formation of Crystalline Polymers from the Reaction of Amine-Functionalized
C60 with Silver Salts
;
_journal_name_full 'Inorganic Chemistry'
_journal_page_first 1339
_journal_page_last 1345
_journal_paper_doi 10.1021/ic8012427
_journal_volume 48
_journal_year 2009
_chemical_formula_moiety 'C128 H16 Ag N5 O3, 0.5(C H4 O), C H2 Cl2'
_chemical_formula_sum 'C129.5 H20 Ag Cl2 N5 O3.5'
_chemical_formula_weight 1880.28
_chemical_name_common (AgNO~3~)(C60pip)~2~.CH~2~Cl~2~.0.5CH~3~OH
_chemical_name_systematic
; 
 ? 
;
_space_group_IT_number 14
_symmetry_cell_setting monoclinic
_symmetry_space_group_name_Hall '-P 2ybc'
_symmetry_space_group_name_H-M 'P 1 21/c 1'
_atom_sites_solution_hydrogens geom
_atom_sites_solution_primary direct
_atom_sites_solution_secondary difmap
_audit_creation_method SHELXL-97
_cell_angle_alpha 90.00
_cell_angle_beta 103.923(2)
_cell_angle_gamma 90.00
_cell_formula_units_Z 4
_cell_length_a 10.0274(10)
_cell_length_b 36.014(4)
_cell_length_c 18.9837(18)
_cell_measurement_reflns_used 1018
_cell_measurement_temperature 100(2)
_cell_measurement_theta_max 20.0
_cell_measurement_theta_min 3.5
_cell_volume 6654.1(12)
_computing_cell_refinement 'SAINT (Bruker, 2003)'
_computing_data_collection 'SMART (Bruker, 2003)'
_computing_data_reduction 'SAINT (Bruker, 2003)'
_computing_molecular_graphics 'SHELXTL 5.1, XP (Sheldrick, 1994)'
_computing_publication_material 'SHELXL97 (Sheldrick, 2008)'
_computing_structure_refinement 'SHELXL97 (Sheldrick, 2008)'
_computing_structure_solution 'SHELXS97 (Sheldrick, 2008)'
_diffrn_ambient_temperature 100(2)
_diffrn_measured_fraction_theta_full 0.998
_diffrn_measured_fraction_theta_max 0.998
_diffrn_measurement_device_type 'Bruker SMART Apex I'
_diffrn_measurement_method \w
_diffrn_radiation_monochromator graphite
_diffrn_radiation_source 'fine-focus sealed tube'
_diffrn_radiation_type MoK\a
_diffrn_radiation_wavelength 0.71073
_diffrn_reflns_av_R_equivalents 0.178
_diffrn_reflns_av_sigmaI/netI 0.1300
_diffrn_reflns_limit_h_max 11
_diffrn_reflns_limit_h_min -11
_diffrn_reflns_limit_k_max 42
_diffrn_reflns_limit_k_min -42
_diffrn_reflns_limit_l_max 22
_diffrn_reflns_limit_l_min -22
_diffrn_reflns_number 59807
_diffrn_reflns_theta_full 24.93
_diffrn_reflns_theta_max 24.93
_diffrn_reflns_theta_min 2.02
_diffrn_standards_number 0
_exptl_absorpt_coefficient_mu 0.471
_exptl_absorpt_correction_T_max 0.992
_exptl_absorpt_correction_T_min 0.864
_exptl_absorpt_correction_type multi-scan
_exptl_absorpt_process_details 'SADABS 2008/1 (Sheldrick, 2008)'
_exptl_crystal_colour brown
_exptl_crystal_density_diffrn 1.877
_exptl_crystal_density_method 'not measured'
_exptl_crystal_description plate
_exptl_crystal_F_000 3764
_exptl_crystal_size_max 0.32
_exptl_crystal_size_mid 0.09
_exptl_crystal_size_min 0.02
_refine_diff_density_max 0.514
_refine_diff_density_min -0.965
_refine_diff_density_rms 0.110
_refine_ls_extinction_method none
_refine_ls_goodness_of_fit_ref 1.016
_refine_ls_hydrogen_treatment constr
_refine_ls_matrix_type full
_refine_ls_number_parameters 1274
_refine_ls_number_reflns 11611
_refine_ls_number_restraints 722
_refine_ls_restrained_S_all 1.012
_refine_ls_R_factor_all 0.1337
_refine_ls_R_factor_gt 0.0604
_refine_ls_shift/su_max 0.000
_refine_ls_shift/su_mean 0.000
_refine_ls_structure_factor_coef Fsqd
_refine_ls_weighting_details 'calc w=1/[\s^2^(Fo^2^)+(0.0672P)^2^+4.9978P] where P=(Fo^2^+2Fc^2^)/3'
_refine_ls_weighting_scheme calc
_refine_ls_wR_factor_gt 0.1270
_refine_ls_wR_factor_ref 0.1572
_reflns_number_gt 6597
_reflns_number_total 11599
_reflns_threshold_expression I>2sigma(I)
_cod_data_source_file ic8012427_si_001_2.cif
_cod_data_source_block mn1535
_cod_original_sg_symbol_H-M 'P 21/c'
_cod_original_formula_sum 'C129.50 H20 Ag Cl2 N5 O3.50'
_cod_database_code 4301400

loop_
_symmetry_equiv_pos_as_xyz
'x, y, z'
'-x, y+1/2, -z+1/2'
'-x, -y, -z'
'x, -y-1/2, z-1/2'

loop_
_atom_site_label
_atom_site_type_symbol
_atom_site_fract_x
_atom_site_fract_y
_atom_site_fract_z
_atom_site_U_iso_or_equiv
_atom_site_adp_type
_atom_site_occupancy
_atom_site_symmetry_multiplicity
_atom_site_calc_flag
_atom_site_refinement_flags
_atom_site_disorder_assembly
_atom_site_disorder_group
Ag1 Ag 0.65722(5) 0.241592(14) 0.49915(3) 0.02151(14) Uani 1 1 d . . .
N1 N 0.5241(6) 0.24287(19) 0.6231(3) 0.0310(14) Uani 1 1 d . . .
N2 N 0.2774(5) 0.18908(14) 0.3228(3) 0.0191(12) Uani 1 1 d . . .
N3 N 0.4858(5) 0.21819(14) 0.4115(3) 0.0179(12) Uani 1 1 d . . .
N4 N 0.8647(5) 0.26485(14) 0.5540(3) 0.0179(12) Uani 1 1 d . . .
N5 N 1.0970(5) 0.29275(14) 0.6198(3) 0.0213(12) Uani 1 1 d . . .
O1 O 0.5866(5) 0.21468(14) 0.6056(2) 0.0314(12) Uani 1 1 d . . .
O2 O 0.4737(5) 0.24130(17) 0.6751(3) 0.0531(15) Uani 1 1 d . . .
O3 O 0.5157(5) 0.27154(15) 0.5841(3) 0.0389(13) Uani 1 1 d . . .
C1 C 0.3936(6) 0.16276(17) 0.3330(3) 0.0178(14) Uani 1 1 d U . .
C2 C 0.5265(6) 0.18070(17) 0.3877(3) 0.0170(14) Uani 1 1 d U . .
C3 C 0.5891(6) 0.15733(16) 0.4532(3) 0.0141(13) Uani 1 1 d U . .
C4 C 0.5276(6) 0.12665(18) 0.4738(3) 0.0199(14) Uani 1 1 d U . .
C5 C 0.4067(6) 0.10984(18) 0.4246(3) 0.0185(14) Uani 1 1 d U . .
C6 C 0.3544(6) 0.12480(17) 0.3574(3) 0.0162(14) Uani 1 1 d U . .
C7 C 0.3138(6) 0.10073(17) 0.2954(3) 0.0167(14) Uani 1 1 d U . .
C8 C 0.3522(6) 0.11789(17) 0.2342(3) 0.0180(14) Uani 1 1 d U . .
C9 C 0.4169(6) 0.15314(16) 0.2580(3) 0.0165(14) Uani 1 1 d U . .
C10 C 0.5259(6) 0.16410(17) 0.2327(3) 0.0187(14) Uani 1 1 d U . .
C11 C 0.6467(6) 0.18083(16) 0.2827(3) 0.0161(14) Uani 1 1 d U . .
C12 C 0.6509(6) 0.18547(16) 0.3542(3) 0.0153(14) Uani 1 1 d U . .
C13 C 0.7740(6) 0.17643(17) 0.4081(3) 0.0155(13) Uani 1 1 d U . .
C14 C 0.7369(6) 0.15901(16) 0.4698(3) 0.0144(13) Uani 1 1 d U . .
C15 C 0.8169(6) 0.13058(17) 0.5070(3) 0.0157(14) Uani 1 1 d U . .
C16 C 0.7531(6) 0.09850(17) 0.5293(3) 0.0192(14) Uani 1 1 d U . .
C17 C 0.6095(6) 0.09618(18) 0.5120(3) 0.0185(14) Uani 1 1 d U . .
C18 C 0.5420(6) 0.06164(17) 0.4871(3) 0.0180(14) Uani 1 1 d U . .
C19 C 0.4177(6) 0.07014(18) 0.4333(3) 0.0187(14) Uani 1 1 d U . .
C20 C 0.3732(6) 0.04623(18) 0.3739(3) 0.0202(14) Uani 1 1 d U . .
C21 C 0.3206(6) 0.06219(18) 0.3035(3) 0.0186(14) Uani 1 1 d U . .
C22 C 0.3692(6) 0.03947(18) 0.2517(3) 0.0194(15) Uani 1 1 d U . .
C23 C 0.4063(6) 0.05612(17) 0.1929(3) 0.0191(14) Uani 1 1 d U . .
C24 C 0.3966(6) 0.09607(18) 0.1846(3) 0.0197(14) Uani 1 1 d U . .
C25 C 0.5107(6) 0.10838(17) 0.1565(3) 0.0188(14) Uani 1 1 d U . .
C26 C 0.5747(6) 0.14173(17) 0.1814(3) 0.0175(14) Uani 1 1 d U . .
C27 C 0.7235(7) 0.14407(18) 0.1983(3) 0.0224(15) Uani 1 1 d U . .
C28 C 0.7684(6) 0.16856(17) 0.2607(3) 0.0192(14) Uani 1 1 d U . .
C29 C 0.8891(6) 0.16090(17) 0.3119(3) 0.0183(14) Uani 1 1 d U . .
C30 C 0.8926(6) 0.16490(17) 0.3879(3) 0.0175(14) Uani 1 1 d U . .
C31 C 0.9758(6) 0.13448(17) 0.4266(3) 0.0186(14) Uani 1 1 d U . .
C32 C 0.9391(6) 0.11842(18) 0.4851(3) 0.0209(15) Uani 1 1 d U . .
C33 C 0.9494(6) 0.07841(18) 0.4946(3) 0.0208(15) Uani 1 1 d U . .
C34 C 0.8323(6) 0.06601(18) 0.5217(3) 0.0213(15) Uani 1 1 d U . .
C35 C 0.7675(6) 0.03264(17) 0.4977(3) 0.0198(14) Uani 1 1 d U . .
C36 C 0.6185(6) 0.03041(17) 0.4806(3) 0.0192(14) Uani 1 1 d U . .
C37 C 0.5753(6) 0.00622(16) 0.4178(3) 0.0181(14) Uani 1 1 d U . .
C38 C 0.4561(6) 0.01397(17) 0.3662(3) 0.0204(15) Uani 1 1 d U . .
C39 C 0.4534(6) 0.00979(17) 0.2898(3) 0.0191(14) Uani 1 1 d U . .
C40 C 0.5686(6) -0.00192(17) 0.2690(3) 0.0190(14) Uani 1 1 d U . .
C41 C 0.6066(6) 0.01526(17) 0.2084(3) 0.0173(14) Uani 1 1 d U . .
C42 C 0.5269(6) 0.04376(17) 0.1702(3) 0.0194(14) Uani 1 1 d U . .
C43 C 0.5914(6) 0.07626(18) 0.1486(3) 0.0200(15) Uani 1 1 d U . .
C44 C 0.7350(6) 0.07868(17) 0.1644(3) 0.0181(14) Uani 1 1 d U . .
C45 C 0.8017(6) 0.11375(17) 0.1895(3) 0.0168(14) Uani 1 1 d U . .
C46 C 0.9261(6) 0.10517(18) 0.2437(3) 0.0195(14) Uani 1 1 d U . .
C47 C 0.9705(6) 0.12853(18) 0.3035(3) 0.0201(15) Uani 1 1 d U . .
C48 C 1.0236(6) 0.11211(18) 0.3742(3) 0.0205(15) Uani 1 1 d U . .
C49 C 1.0335(6) 0.07377(18) 0.3831(3) 0.0196(14) Uani 1 1 d U . .
C50 C 0.9944(6) 0.05674(17) 0.4439(3) 0.0182(14) Uani 1 1 d U . .
C51 C 0.9253(6) 0.02181(17) 0.4187(3) 0.0193(14) Uani 1 1 d U . .
C52 C 0.8159(6) 0.01015(17) 0.4455(3) 0.0205(15) Uani 1 1 d U . .
C53 C 0.6971(6) -0.00613(17) 0.3969(3) 0.0179(14) Uani 1 1 d U . .
C54 C 0.6921(6) -0.00997(17) 0.3231(3) 0.0208(15) Uani 1 1 d U . .
C55 C 0.8096(6) 0.00244(17) 0.2960(3) 0.0192(14) Uani 1 1 d U . .
C56 C 0.7549(6) 0.01793(17) 0.2251(3) 0.0206(15) Uani 1 1 d U . .
C57 C 0.8175(6) 0.04915(17) 0.2041(3) 0.0185(14) Uani 1 1 d U . .
C58 C 0.9361(6) 0.06569(18) 0.2517(3) 0.0205(15) Uani 1 1 d U . .
C59 C 0.9895(6) 0.05022(17) 0.3206(3) 0.0188(14) Uani 1 1 d U . .
C60 C 0.9214(6) 0.01786(17) 0.3426(3) 0.0182(14) Uani 1 1 d U . .
C121 C 0.3138(6) 0.22450(18) 0.2933(3) 0.0228(15) Uani 1 1 d . . .
H12A H 0.2347 0.2417 0.2858 0.027 Uiso 1 1 calc R . .
H12B H 0.3350 0.2201 0.2457 0.027 Uiso 1 1 calc R . .
C122 C 0.4406(6) 0.24240(17) 0.3462(3) 0.0190(14) Uani 1 1 d . . .
H12C H 0.5165 0.2453 0.3216 0.023 Uiso 1 1 calc R . .
H12D H 0.4160 0.2673 0.3612 0.023 Uiso 1 1 calc R . .
C123 C 0.3697(6) 0.21348(18) 0.4463(3) 0.0203(15) Uani 1 1 d . . .
H12E H 0.3449 0.2379 0.4636 0.024 Uiso 1 1 calc R . .
H12F H 0.3978 0.1969 0.4889 0.024 Uiso 1 1 calc R . .
C124 C 0.2445(6) 0.19691(18) 0.3926(3) 0.0217(15) Uani 1 1 d . . .
H12G H 0.2164 0.1737 0.4129 0.026 Uiso 1 1 calc R . .
H12H H 0.1668 0.2146 0.3852 0.026 Uiso 1 1 calc R . .
C61 C 0.8993(6) 0.29646(16) 0.5092(3) 0.0156(13) Uani 1 1 d U . .
C62 C 1.0467(6) 0.31305(17) 0.5510(3) 0.0166(14) Uani 1 1 d U . .
C63 C 1.1536(6) 0.31211(17) 0.5051(3) 0.0181(14) Uani 1 1 d U . .
C64 C 1.1390(6) 0.29327(17) 0.4416(3) 0.0191(14) Uani 1 1 d U . .
C65 C 1.0034(7) 0.27780(18) 0.4027(3) 0.0229(15) Uani 1 1 d U . .
C66 C 0.8918(6) 0.28263(17) 0.4323(3) 0.0182(14) Uani 1 1 d U . .
C67 C 0.7608(6) 0.29263(17) 0.3854(3) 0.0194(14) Uani 1 1 d U . .
C68 C 0.6943(6) 0.31845(18) 0.4246(3) 0.0190(14) Uani 1 1 d U . .
C69 C 0.7822(6) 0.32518(17) 0.4942(3) 0.0175(14) Uani 1 1 d U . .
C70 C 0.7928(6) 0.35984(18) 0.5226(3) 0.0193(14) Uani 1 1 d U . .
C71 C 0.9288(6) 0.37526(17) 0.5597(3) 0.0181(14) Uani 1 1 d U . .
C72 C 1.0435(6) 0.35467(17) 0.5661(3) 0.0181(14) Uani 1 1 d U . .
C73 C 1.1648(6) 0.37182(18) 0.5535(3) 0.0218(15) Uani 1 1 d U . .
C74 C 1.2321(6) 0.34547(18) 0.5156(3) 0.0201(15) Uani 1 1 d U . .
C75 C 1.2992(6) 0.35819(19) 0.4632(4) 0.0246(16) Uani 1 1 d U . .
C76 C 1.2842(6) 0.33808(19) 0.3972(4) 0.0248(16) Uani 1 1 d U . .
C77 C 1.2032(6) 0.30647(18) 0.3854(3) 0.0202(15) Uani 1 1 d U . .
C78 C 1.1116(7) 0.29967(18) 0.3146(4) 0.0249(16) Uani 1 1 d U . .
C79 C 0.9891(7) 0.28202(17) 0.3267(3) 0.0224(15) Uani 1 1 d U . .
C80 C 0.8613(7) 0.29030(18) 0.2809(3) 0.0222(15) Uani 1 1 d U . .
C81 C 0.7450(6) 0.29614(17) 0.3110(3) 0.0216(15) Uani 1 1 d U . .
C82 C 0.6628(6) 0.32626(18) 0.2723(3) 0.0222(15) Uani 1 1 d U . .
C83 C 0.5983(6) 0.35109(18) 0.3082(3) 0.0214(15) Uani 1 1 d U . .
C84 C 0.6139(6) 0.34701(18) 0.3867(3) 0.0211(15) Uani 1 1 d U . .
C85 C 0.6226(6) 0.38351(18) 0.4169(3) 0.0205(15) Uani 1 1 d U . .
C86 C 0.7136(6) 0.39030(18) 0.4841(3) 0.0205(15) Uani 1 1 d U . .
C87 C 0.7944(7) 0.42353(19) 0.4964(3) 0.0225(15) Uani 1 1 d U . .
C88 C 0.9286(7) 0.41464(18) 0.5434(3) 0.0212(15) Uani 1 1 d U . .
C89 C 1.0458(7) 0.43151(18) 0.5331(3) 0.0211(15) Uani 1 1 d U . .
C90 C 1.1674(7) 0.40934(19) 0.5379(3) 0.0262(16) Uani 1 1 d U . .
C91 C 1.2352(7) 0.42295(19) 0.4840(3) 0.0249(16) Uani 1 1 d U . .
C92 C 1.3011(6) 0.39789(19) 0.4475(3) 0.0250(16) Uani 1 1 d U . .
C93 C 1.2851(6) 0.40166(19) 0.3693(3) 0.0245(16) Uani 1 1 d U . .
C94 C 1.2751(6) 0.36514(18) 0.3388(4) 0.0233(15) Uani 1 1 d U . .
C95 C 1.1875(7) 0.35787(19) 0.2713(3) 0.0252(16) Uani 1 1 d U . .
C96 C 1.1055(7) 0.32450(19) 0.2593(3) 0.0252(16) Uani 1 1 d U . .
C97 C 0.9720(7) 0.33372(18) 0.2117(3) 0.0233(15) Uani 1 1 d U . .
C98 C 0.8545(7) 0.31688(18) 0.2223(3) 0.0232(15) Uani 1 1 d U . .
C99 C 0.7297(7) 0.33918(19) 0.2170(3) 0.0235(15) Uani 1 1 d U . .
C100 C 0.7328(6) 0.37672(19) 0.2015(3) 0.0238(16) Uani 1 1 d U . .
C101 C 0.6654(6) 0.40283(19) 0.2395(3) 0.0229(15) Uani 1 1 d U . .
C102 C 0.5990(6) 0.39033(18) 0.2920(3) 0.0223(15) Uani 1 1 d U . .
C103 C 0.6145(6) 0.41054(19) 0.3580(4) 0.0252(16) Uani 1 1 d U . .
C104 C 0.6938(6) 0.44278(18) 0.3708(3) 0.0228(15) Uani 1 1 d U . .
C105 C 0.7851(7) 0.44938(19) 0.4418(4) 0.0280(16) Uani 1 1 d U . .
C106 C 0.9090(7) 0.46667(18) 0.4301(4) 0.0263(16) Uani 1 1 d U . .
C107 C 1.0354(7) 0.45813(18) 0.4748(4) 0.0258(16) Uani 1 1 d U . .
C108 C 1.1525(7) 0.45289(18) 0.4446(4) 0.0259(16) Uani 1 1 d U . .
C109 C 1.1391(7) 0.45623(19) 0.3705(4) 0.0278(16) Uani 1 1 d U . .
C110 C 1.2056(7) 0.43036(19) 0.3315(4) 0.0261(16) Uani 1 1 d U . .
C111 C 1.1163(7) 0.42315(19) 0.2619(4) 0.0262(16) Uani 1 1 d U . .
C112 C 1.1074(7) 0.38779(19) 0.2321(3) 0.0242(15) Uani 1 1 d U . .
C113 C 0.9729(7) 0.37259(18) 0.1955(3) 0.0227(15) Uani 1 1 d U . .
C114 C 0.8560(7) 0.39351(18) 0.1904(3) 0.0228(15) Uani 1 1 d U . .
C115 C 0.8648(7) 0.43063(19) 0.2213(3) 0.0264(16) Uani 1 1 d U . .
C116 C 0.7469(7) 0.43660(19) 0.2516(4) 0.0258(16) Uani 1 1 d U . .
C117 C 0.7613(7) 0.45542(19) 0.3166(4) 0.0256(16) Uani 1 1 d U . .
C118 C 0.8944(7) 0.47049(17) 0.3527(3) 0.0221(15) Uani 1 1 d U . .
C119 C 1.0063(7) 0.46546(18) 0.3237(4) 0.0253(16) Uani 1 1 d U . .
C120 C 0.9926(7) 0.44492(18) 0.2572(3) 0.0234(15) Uani 1 1 d U . .
C125 C 0.8573(6) 0.27865(18) 0.6270(3) 0.0196(14) Uani 1 1 d . . .
H12I H 0.8355 0.2579 0.6565 0.024 Uiso 1 1 calc R . .
H12J H 0.7839 0.2975 0.6219 0.024 Uiso 1 1 calc R . .
C126 C 0.9976(6) 0.29592(19) 0.6649(3) 0.0220(15) Uani 1 1 d . . .
H12K H 0.9845 0.3224 0.6752 0.026 Uiso 1 1 calc R . .
H12L H 1.0343 0.2832 0.7118 0.026 Uiso 1 1 calc R . .
C127 C 1.1148(6) 0.25355(18) 0.6059(3) 0.0240(16) Uani 1 1 d . . .
H12M H 1.1485 0.2403 0.6525 0.029 Uiso 1 1 calc R . .
H12N H 1.1841 0.2507 0.5769 0.029 Uiso 1 1 calc R . .
C128 C 0.9749(6) 0.23616(18) 0.5637(3) 0.0241(15) Uani 1 1 d . . .
H12O H 0.9832 0.2271 0.5157 0.029 Uiso 1 1 calc R . .
H12P H 0.9513 0.2148 0.5912 0.029 Uiso 1 1 calc R . .
Cl1 Cl 0.6535(2) -0.09792(5) 0.38754(11) 0.0417(5) Uani 1 1 d . . .
Cl2 Cl 0.78245(19) -0.16976(5) 0.42051(10) 0.0386(5) Uani 1 1 d . . .
C129 C 0.6369(7) -0.14603(19) 0.3733(4) 0.0289(17) Uani 1 1 d . . .
H12Q H 0.5557 -0.1550 0.3893 0.035 Uiso 1 1 calc R . .
H12R H 0.6218 -0.1513 0.3208 0.035 Uiso 1 1 calc R . .
O4 O 0.448(4) 0.5075(7) 0.5030(14) 0.062(8) Uiso 0.25 1 d PD . 1
C130 C 0.495(5) 0.4755(9) 0.472(2) 0.035(9) Uiso 0.25 1 d PD . 1
O5 O 0.483(6) 0.4675(10) 0.458(3) 0.14(2) Uiso 0.25 1 d PD A 2
C131 C 0.5000 0.5000 0.5000 0.081(14) Uiso 0.50 2 d SPD . 2

loop_
_atom_site_aniso_label
_atom_site_aniso_U_11
_atom_site_aniso_U_22
_atom_site_aniso_U_33
_atom_site_aniso_U_23
_atom_site_aniso_U_13
_atom_site_aniso_U_12
Ag1 0.0182(3) 0.0242(3) 0.0223(3) -0.0016(2) 0.00508(19) -0.0029(2)
N1 0.020(3) 0.048(4) 0.025(3) -0.002(3) 0.005(3) -0.005(3)
N2 0.014(3) 0.019(3) 0.025(3) 0.003(2) 0.005(2) 0.005(2)
N3 0.012(3) 0.018(3) 0.024(3) -0.001(2) 0.006(2) 0.003(2)
N4 0.021(3) 0.019(3) 0.014(3) 0.002(2) 0.007(2) 0.001(2)
N5 0.021(3) 0.022(3) 0.020(3) 0.002(2) 0.003(2) 0.006(2)
O1 0.029(3) 0.038(3) 0.027(3) 0.002(2) 0.008(2) 0.007(2)
O2 0.048(3) 0.085(4) 0.032(3) 0.002(3) 0.021(3) 0.010(3)
O3 0.037(3) 0.041(3) 0.040(3) -0.003(3) 0.009(3) 0.002(3)
C1 0.009(3) 0.023(3) 0.021(3) -0.002(2) 0.003(2) -0.001(2)
C2 0.017(3) 0.019(3) 0.016(3) 0.001(2) 0.006(2) 0.001(2)
C3 0.016(3) 0.014(3) 0.013(3) -0.008(2) 0.005(2) -0.003(2)
C4 0.017(3) 0.030(3) 0.015(3) -0.001(3) 0.008(2) 0.001(3)
C5 0.012(3) 0.025(3) 0.020(3) -0.005(2) 0.008(2) 0.002(2)
C6 0.008(3) 0.019(3) 0.022(3) -0.004(2) 0.007(2) 0.003(2)
C7 0.008(3) 0.021(3) 0.021(3) -0.002(2) 0.004(2) -0.002(2)
C8 0.012(3) 0.022(3) 0.017(3) 0.001(2) -0.001(2) 0.006(2)
C9 0.016(3) 0.015(3) 0.016(3) 0.001(2) -0.001(2) 0.008(2)
C10 0.019(3) 0.018(3) 0.017(3) 0.003(2) 0.002(2) 0.003(2)
C11 0.013(3) 0.016(3) 0.018(3) 0.003(2) 0.002(2) 0.001(2)
C12 0.012(3) 0.012(3) 0.022(3) -0.002(2) 0.004(2) 0.000(2)
C13 0.012(3) 0.018(3) 0.016(3) -0.004(2) 0.003(2) -0.001(2)
C14 0.014(3) 0.015(3) 0.013(3) -0.005(2) 0.000(2) -0.003(2)
C15 0.012(3) 0.022(3) 0.011(3) -0.005(2) -0.001(2) -0.002(2)
C16 0.022(3) 0.023(3) 0.011(3) -0.007(2) 0.000(2) -0.003(3)
C17 0.020(3) 0.024(3) 0.012(3) 0.000(2) 0.005(2) 0.002(3)
C18 0.019(3) 0.020(3) 0.019(3) 0.005(2) 0.012(2) -0.001(3)
C19 0.016(3) 0.024(3) 0.021(3) 0.000(3) 0.014(2) -0.003(2)
C20 0.013(3) 0.024(3) 0.026(3) 0.001(3) 0.009(2) -0.009(3)
C21 0.010(3) 0.022(3) 0.024(3) -0.001(3) 0.004(2) -0.002(2)
C22 0.012(3) 0.022(3) 0.022(3) -0.004(2) -0.001(2) -0.007(2)
C23 0.017(3) 0.021(3) 0.015(3) -0.004(2) -0.006(2) 0.001(2)
C24 0.013(3) 0.026(3) 0.015(3) 0.001(2) -0.007(2) 0.002(3)
C25 0.020(3) 0.024(3) 0.011(3) 0.002(2) 0.002(2) 0.000(3)
C26 0.015(3) 0.026(3) 0.012(3) 0.008(2) 0.005(2) 0.003(3)
C27 0.025(3) 0.026(3) 0.019(3) 0.004(3) 0.011(3) -0.002(3)
C28 0.020(3) 0.017(3) 0.022(3) 0.004(2) 0.009(2) -0.002(3)
C29 0.014(3) 0.017(3) 0.026(3) 0.003(2) 0.009(2) -0.008(2)
C30 0.011(3) 0.016(3) 0.025(3) 0.001(2) 0.003(2) -0.004(2)
C31 0.010(3) 0.022(3) 0.022(3) 0.001(2) 0.001(2) -0.001(2)
C32 0.015(3) 0.026(3) 0.019(3) -0.003(3) -0.002(2) -0.001(3)
C33 0.016(3) 0.028(3) 0.017(3) 0.001(3) 0.001(2) -0.001(3)
C34 0.021(3) 0.029(3) 0.010(3) 0.007(2) -0.003(2) 0.007(3)
C35 0.021(3) 0.021(3) 0.016(3) 0.007(2) 0.003(2) 0.003(3)
C36 0.021(3) 0.024(3) 0.014(3) 0.012(2) 0.006(2) -0.003(3)
C37 0.020(3) 0.014(3) 0.021(3) 0.002(2) 0.007(2) -0.005(2)
C38 0.018(3) 0.017(3) 0.029(3) 0.001(3) 0.010(3) -0.009(3)
C39 0.014(3) 0.017(3) 0.025(3) -0.004(2) 0.002(2) -0.007(2)
C40 0.021(3) 0.014(3) 0.021(3) -0.007(2) 0.004(2) -0.001(2)
C41 0.020(3) 0.017(3) 0.013(3) -0.008(2) 0.000(2) 0.000(2)
C42 0.022(3) 0.023(3) 0.011(3) -0.008(2) -0.001(2) 0.001(3)
C43 0.026(3) 0.024(3) 0.010(3) -0.004(2) 0.002(2) 0.003(3)
C44 0.019(3) 0.024(3) 0.014(3) -0.005(2) 0.010(2) 0.003(3)
C45 0.020(3) 0.019(3) 0.015(3) 0.003(2) 0.010(2) 0.000(3)
C46 0.012(3) 0.033(3) 0.018(3) 0.002(3) 0.011(2) -0.001(3)
C47 0.011(3) 0.024(3) 0.028(3) 0.002(3) 0.010(2) -0.003(2)
C48 0.008(3) 0.032(3) 0.022(3) -0.003(3) 0.004(2) -0.003(3)
C49 0.010(3) 0.025(3) 0.024(3) 0.003(3) 0.005(2) 0.004(2)
C50 0.009(3) 0.023(3) 0.019(3) 0.007(2) -0.002(2) 0.002(2)
C51 0.015(3) 0.016(3) 0.023(3) 0.005(2) -0.003(2) 0.005(2)
C52 0.022(3) 0.021(3) 0.018(3) 0.007(2) 0.004(2) 0.001(3)
C53 0.014(3) 0.016(3) 0.023(3) 0.006(2) 0.004(2) 0.000(2)
C54 0.020(3) 0.016(3) 0.027(3) 0.001(3) 0.005(3) 0.000(3)
C55 0.016(3) 0.018(3) 0.023(3) -0.005(2) 0.006(2) 0.005(2)
C56 0.023(3) 0.019(3) 0.021(3) -0.008(2) 0.008(2) 0.004(3)
C57 0.018(3) 0.024(3) 0.017(3) -0.004(2) 0.011(2) 0.006(3)
C58 0.019(3) 0.025(3) 0.022(3) -0.006(3) 0.014(2) 0.003(3)
C59 0.016(3) 0.020(3) 0.023(3) -0.001(3) 0.010(2) 0.007(2)
C60 0.013(3) 0.018(3) 0.025(3) 0.002(2) 0.007(2) 0.008(2)
C121 0.015(3) 0.028(4) 0.024(4) -0.002(3) 0.003(3) 0.005(3)
C122 0.019(3) 0.014(3) 0.026(3) 0.002(3) 0.010(3) 0.004(3)
C123 0.020(3) 0.017(3) 0.029(4) 0.000(3) 0.015(3) -0.001(3)
C124 0.015(3) 0.022(4) 0.028(4) -0.007(3) 0.005(3) 0.004(3)
C61 0.016(3) 0.015(3) 0.017(3) 0.000(2) 0.004(2) -0.001(2)
C62 0.017(3) 0.018(3) 0.015(3) 0.002(2) 0.005(2) 0.002(2)
C63 0.011(3) 0.022(3) 0.021(3) 0.006(3) 0.003(2) 0.007(3)
C64 0.015(3) 0.019(3) 0.024(3) 0.005(3) 0.005(2) 0.007(2)
C65 0.022(3) 0.019(3) 0.029(3) -0.001(3) 0.010(3) 0.003(3)
C66 0.018(3) 0.015(3) 0.019(3) -0.003(2) 0.000(2) -0.002(2)
C67 0.016(3) 0.018(3) 0.022(3) 0.000(2) -0.001(2) -0.008(2)
C68 0.012(3) 0.024(3) 0.022(3) 0.000(3) 0.005(2) -0.005(2)
C69 0.013(3) 0.021(3) 0.022(3) 0.006(2) 0.010(2) -0.001(2)
C70 0.020(3) 0.028(3) 0.014(3) 0.000(2) 0.012(2) 0.001(3)
C71 0.019(3) 0.023(3) 0.013(3) 0.001(2) 0.007(2) 0.001(3)
C72 0.021(3) 0.021(3) 0.010(3) 0.003(2) 0.000(2) -0.004(3)
C73 0.020(3) 0.026(3) 0.015(3) 0.001(3) -0.004(2) -0.002(3)
C74 0.010(3) 0.025(3) 0.022(3) -0.001(3) -0.002(2) 0.003(3)
C75 0.011(3) 0.033(3) 0.028(3) 0.002(3) 0.001(2) -0.003(3)
C76 0.015(3) 0.033(3) 0.028(3) -0.002(3) 0.011(3) 0.007(3)
C77 0.016(3) 0.024(3) 0.022(3) 0.002(3) 0.007(2) 0.008(3)
C78 0.025(3) 0.026(3) 0.027(3) -0.004(3) 0.014(3) 0.003(3)
C79 0.027(3) 0.019(3) 0.022(3) -0.006(3) 0.008(3) 0.001(3)
C80 0.026(3) 0.022(3) 0.020(3) -0.004(3) 0.008(3) 0.000(3)
C81 0.020(3) 0.019(3) 0.024(3) -0.007(3) -0.001(2) -0.006(3)
C82 0.016(3) 0.026(3) 0.020(3) 0.004(3) -0.005(2) -0.007(3)
C83 0.010(3) 0.030(3) 0.022(3) 0.004(3) -0.001(2) 0.000(3)
C84 0.008(3) 0.030(3) 0.025(3) 0.001(3) 0.003(2) -0.004(2)
C85 0.013(3) 0.025(3) 0.027(3) 0.006(3) 0.011(2) 0.006(2)
C86 0.016(3) 0.024(3) 0.024(3) 0.001(3) 0.010(2) 0.005(3)
C87 0.025(3) 0.029(3) 0.017(3) -0.002(3) 0.011(3) 0.003(3)
C88 0.027(3) 0.026(3) 0.012(3) -0.005(2) 0.008(2) 0.003(3)
C89 0.024(3) 0.020(3) 0.017(3) -0.007(2) 0.000(2) -0.001(3)
C90 0.026(3) 0.030(3) 0.019(3) 0.000(3) 0.000(3) -0.008(3)
C91 0.017(3) 0.030(3) 0.026(3) -0.001(3) 0.003(3) -0.012(3)
C92 0.015(3) 0.031(3) 0.026(3) 0.001(3) 0.000(2) -0.011(3)
C93 0.012(3) 0.033(3) 0.029(3) 0.007(3) 0.004(2) -0.004(3)
C94 0.015(3) 0.031(3) 0.028(3) 0.004(3) 0.013(3) 0.000(3)
C95 0.025(3) 0.033(3) 0.022(3) 0.002(3) 0.014(3) 0.005(3)
C96 0.025(3) 0.031(3) 0.024(3) -0.001(3) 0.014(3) 0.002(3)
C97 0.029(3) 0.027(3) 0.014(3) -0.005(3) 0.007(2) 0.000(3)
C98 0.028(3) 0.027(3) 0.014(3) -0.008(3) 0.004(2) -0.003(3)
C99 0.023(3) 0.029(3) 0.014(3) 0.000(3) -0.005(2) -0.003(3)
C100 0.018(3) 0.032(3) 0.017(3) 0.005(3) -0.004(2) -0.001(3)
C101 0.020(3) 0.030(3) 0.016(3) 0.009(3) -0.001(2) 0.008(3)
C102 0.012(3) 0.030(3) 0.021(3) 0.003(3) -0.002(2) 0.005(3)
C103 0.017(3) 0.032(3) 0.026(3) 0.004(3) 0.003(3) 0.009(3)
C104 0.019(3) 0.026(3) 0.024(3) 0.006(3) 0.006(2) 0.013(3)
C105 0.030(3) 0.026(3) 0.029(3) -0.004(3) 0.009(3) 0.010(3)
C106 0.030(3) 0.020(3) 0.029(3) -0.003(3) 0.007(3) -0.003(3)
C107 0.032(3) 0.015(3) 0.029(3) -0.002(3) 0.006(3) -0.004(3)
C108 0.025(3) 0.020(3) 0.029(3) -0.002(3) 0.001(3) -0.011(3)
C109 0.026(3) 0.024(3) 0.030(3) 0.003(3) 0.001(3) -0.008(3)
C110 0.022(3) 0.026(3) 0.031(3) 0.006(3) 0.009(3) -0.011(3)
C111 0.024(3) 0.031(3) 0.027(3) 0.007(3) 0.012(3) -0.002(3)
C112 0.024(3) 0.033(3) 0.018(3) 0.004(3) 0.009(2) 0.000(3)
C113 0.026(3) 0.031(3) 0.013(3) 0.004(3) 0.009(2) -0.001(3)
C114 0.027(3) 0.026(3) 0.014(3) 0.005(2) 0.003(2) 0.002(3)
C115 0.029(3) 0.031(3) 0.020(3) 0.011(3) 0.008(3) 0.002(3)
C116 0.022(3) 0.027(3) 0.026(3) 0.013(3) 0.002(3) 0.007(3)
C117 0.022(3) 0.025(3) 0.031(3) 0.008(3) 0.008(3) 0.011(3)
C118 0.028(3) 0.014(3) 0.026(3) 0.004(3) 0.009(3) 0.004(3)
C119 0.030(3) 0.021(3) 0.025(3) 0.006(3) 0.006(3) -0.003(3)
C120 0.026(3) 0.021(3) 0.023(3) 0.006(3) 0.006(3) -0.005(3)
C125 0.018(3) 0.026(4) 0.015(3) 0.000(3) 0.005(3) -0.001(3)
C126 0.025(4) 0.031(4) 0.010(3) 0.001(3) 0.006(3) -0.003(3)
C127 0.017(3) 0.034(4) 0.018(3) 0.003(3) 0.001(3) 0.006(3)
C128 0.021(4) 0.028(4) 0.023(3) 0.002(3) 0.005(3) 0.004(3)
Cl1 0.0408(11) 0.0365(11) 0.0514(12) 0.0010(10) 0.0177(10) 0.0017(9)
Cl2 0.0278(10) 0.0437(12) 0.0424(11) 0.0045(9) 0.0049(8) 0.0033(9)
C129 0.020(4) 0.035(4) 0.031(4) 0.000(3) 0.004(3) -0.003(3)

loop_
_atom_type_symbol
_atom_type_description
_atom_type_scat_dispersion_real
_atom_type_scat_dispersion_imag
_atom_type_scat_source
C C 0.0033 0.0016 'International Tables Vol C Tables 4.2.6.8 and 6.1.1.4'
H H 0.0000 0.0000 'International Tables Vol C Tables 4.2.6.8 and 6.1.1.4'
N N 0.0061 0.0033 'International Tables Vol C Tables 4.2.6.8 and 6.1.1.4'
O O 0.0106 0.0060 'International Tables Vol C Tables 4.2.6.8 and 6.1.1.4'
Ag Ag -0.8971 1.1015 'International Tables Vol C Tables 4.2.6.8 and 6.1.1.4'
Cl Cl 0.1484 0.1585 'International Tables Vol C Tables 4.2.6.8 and 6.1.1.4'

loop_
_geom_angle_atom_site_label_1
_geom_angle_atom_site_label_2
_geom_angle_atom_site_label_3
_geom_angle
_geom_angle_site_symmetry_1
_geom_angle_site_symmetry_3
_geom_angle_publ_flag
N3 Ag1 N4 159.72(17) . . ?
N3 Ag1 O1 97.95(17) . . ?
N4 Ag1 O1 100.44(16) . . ?
O2 N1 O3 122.3(7) . . ?
O2 N1 O1 120.1(7) . . ?
O3 N1 O1 117.7(5) . . ?
C124 N2 C121 107.8(5) . . ?
C124 N2 C1 110.2(5) . . ?
C121 N2 C1 110.3(5) . . ?
C123 N3 C122 108.9(5) . . ?
C123 N3 C2 109.2(5) . . ?
C122 N3 C2 108.9(5) . . ?
C123 N3 Ag1 104.8(4) . . ?
C122 N3 Ag1 114.8(4) . . ?
C2 N3 Ag1 110.0(3) . . ?
C125 N4 C128 108.5(5) . . ?
C125 N4 C61 110.0(5) . . ?
C128 N4 C61 109.2(5) . . ?
C125 N4 Ag1 107.9(3) . . ?
C128 N4 Ag1 112.0(4) . . ?
C61 N4 Ag1 109.4(3) . . ?
C127 N5 C126 108.1(5) . . ?
C127 N5 C62 110.5(5) . . ?
C126 N5 C62 110.0(5) . . ?
N1 O1 Ag1 98.9(4) . . ?
N2 C1 C6 111.3(5) . . ?
N2 C1 C9 108.3(5) . . ?
C6 C1 C9 100.8(5) . . ?
N2 C1 C2 109.3(5) . . ?
C6 C1 C2 113.3(5) . . ?
C9 C1 C2 113.6(5) . . ?
C3 C2 N3 110.0(5) . . ?
C3 C2 C12 100.7(5) . . ?
N3 C2 C12 109.2(5) . . ?
C3 C2 C1 115.0(5) . . ?
N3 C2 C1 108.0(5) . . ?
C12 C2 C1 113.9(5) . . ?
C4 C3 C14 118.8(6) . . ?
C4 C3 C2 124.0(5) . . ?
C14 C3 C2 111.1(5) . . ?
C3 C4 C17 120.8(6) . . ?
C3 C4 C5 120.7(6) . . ?
C17 C4 C5 106.6(5) . . ?
C6 C5 C19 120.0(6) . . ?
C6 C5 C4 120.1(6) . . ?
C19 C5 C4 107.9(5) . . ?
C5 C6 C7 119.7(6) . . ?
C5 C6 C1 124.6(5) . . ?
C7 C6 C1 109.5(5) . . ?
C21 C7 C6 120.7(5) . . ?
C21 C7 C8 119.9(5) . . ?
C6 C7 C8 108.8(5) . . ?
C24 C8 C7 119.8(6) . . ?
C24 C8 C9 121.2(6) . . ?
C7 C8 C9 108.1(5) . . ?
C10 C9 C8 119.0(6) . . ?
C10 C9 C1 125.4(5) . . ?
C8 C9 C1 109.2(5) . . ?
C9 C10 C26 120.8(6) . . ?
C9 C10 C11 119.9(5) . . ?
C26 C10 C11 107.7(5) . . ?
C12 C11 C28 120.0(5) . . ?
C12 C11 C10 121.1(6) . . ?
C28 C11 C10 107.9(5) . . ?
C11 C12 C13 119.9(5) . . ?
C11 C12 C2 124.4(5) . . ?
C13 C12 C2 108.8(5) . . ?
C30 C13 C12 120.9(5) . . ?
C30 C13 C14 119.5(5) . . ?
C12 C13 C14 109.2(5) . . ?
C15 C14 C3 121.3(5) . . ?
C15 C14 C13 120.0(5) . . ?
C3 C14 C13 106.9(5) . . ?
C14 C15 C16 120.1(5) . . ?
C14 C15 C32 120.1(5) . . ?
C16 C15 C32 108.0(5) . . ?
C17 C16 C15 119.0(6) . . ?
C17 C16 C34 119.2(6) . . ?
C15 C16 C34 109.2(5) . . ?
C16 C17 C18 120.3(6) . . ?
C16 C17 C4 119.8(6) . . ?
C18 C17 C4 108.9(5) . . ?
C36 C18 C17 120.3(6) . . ?
C36 C18 C19 120.8(6) . . ?
C17 C18 C19 107.8(5) . . ?
C20 C19 C5 121.1(6) . . ?
C20 C19 C18 119.5(6) . . ?
C5 C19 C18 108.8(5) . . ?
C19 C20 C21 118.5(6) . . ?
C19 C20 C38 119.5(6) . . ?
C21 C20 C38 108.4(5) . . ?
C7 C21 C20 119.9(6) . . ?
C7 C21 C22 120.0(6) . . ?
C20 C21 C22 107.4(5) . . ?
C23 C22 C39 118.9(6) . . ?
C23 C22 C21 119.9(6) . . ?
C39 C22 C21 109.2(5) . . ?
C22 C23 C24 119.4(6) . . ?
C22 C23 C42 120.6(6) . . ?
C24 C23 C42 108.1(6) . . ?
C8 C24 C25 119.5(6) . . ?
C8 C24 C23 121.0(6) . . ?
C25 C24 C23 107.9(5) . . ?
C26 C25 C43 120.3(6) . . ?
C26 C25 C24 118.8(6) . . ?
C43 C25 C24 107.9(5) . . ?
C25 C26 C10 120.7(6) . . ?
C25 C26 C27 119.4(6) . . ?
C10 C26 C27 108.5(5) . . ?
C45 C27 C26 120.8(6) . . ?
C45 C27 C28 120.3(6) . . ?
C26 C27 C28 108.4(5) . . ?
C29 C28 C11 120.8(6) . . ?
C29 C28 C27 119.7(6) . . ?
C11 C28 C27 107.5(5) . . ?
C28 C29 C30 119.2(6) . . ?
C28 C29 C47 120.2(6) . . ?
C30 C29 C47 108.0(5) . . ?
C13 C30 C29 119.1(5) . . ?
C13 C30 C31 120.3(6) . . ?
C29 C30 C31 107.5(5) . . ?
C32 C31 C48 121.1(6) . . ?
C32 C31 C30 119.2(6) . . ?
C48 C31 C30 108.3(5) . . ?
C31 C32 C15 120.7(6) . . ?
C31 C32 C33 119.4(6) . . ?
C15 C32 C33 107.7(5) . . ?
C50 C33 C32 119.7(6) . . ?
C50 C33 C34 119.5(6) . . ?
C32 C33 C34 107.9(5) . . ?
C35 C34 C16 120.7(6) . . ?
C35 C34 C33 120.0(6) . . ?
C16 C34 C33 107.3(6) . . ?
C34 C35 C52 120.0(6) . . ?
C34 C35 C36 119.7(6) . . ?
C52 C35 C36 108.2(5) . . ?
C18 C36 C35 119.9(6) . . ?
C18 C36 C37 119.8(6) . . ?
C35 C36 C37 107.6(5) . . ?
C38 C37 C53 120.9(6) . . ?
C38 C37 C36 119.8(6) . . ?
C53 C37 C36 107.7(5) . . ?
C37 C38 C39 119.6(6) . . ?
C37 C38 C20 120.5(6) . . ?
C39 C38 C20 108.1(5) . . ?
C40 C39 C22 120.8(6) . . ?
C40 C39 C38 120.3(6) . . ?
C22 C39 C38 107.0(5) . . ?
C39 C40 C54 119.7(6) . . ?
C39 C40 C41 120.1(6) . . ?
C54 C40 C41 108.1(5) . . ?
C42 C41 C40 120.3(6) . . ?
C42 C41 C56 119.7(6) . . ?
C40 C41 C56 108.0(5) . . ?
C41 C42 C43 120.3(6) . . ?
C41 C42 C23 119.2(6) . . ?
C43 C42 C23 107.4(5) . . ?
C44 C43 C25 120.1(6) . . ?
C44 C43 C42 119.8(6) . . ?
C25 C43 C42 108.7(5) . . ?
C43 C44 C57 119.7(6) . . ?
C43 C44 C45 119.5(5) . . ?
C57 C44 C45 107.9(5) . . ?
C27 C45 C46 120.1(6) . . ?
C27 C45 C44 119.8(6) . . ?
C46 C45 C44 107.3(5) . . ?
C47 C46 C58 120.8(6) . . ?
C47 C46 C45 120.1(6) . . ?
C58 C46 C45 108.3(5) . . ?
C46 C47 C48 118.9(6) . . ?
C46 C47 C29 119.6(6) . . ?
C48 C47 C29 108.6(5) . . ?
C49 C48 C47 121.2(6) . . ?
C49 C48 C31 119.6(6) . . ?
C47 C48 C31 107.5(5) . . ?
C48 C49 C59 119.1(6) . . ?
C48 C49 C50 119.6(6) . . ?
C59 C49 C50 108.7(5) . . ?
C33 C50 C49 120.6(6) . . ?
C33 C50 C51 120.1(6) . . ?
C49 C50 C51 107.6(5) . . ?
C52 C51 C60 120.5(6) . . ?
C52 C51 C50 119.8(6) . . ?
C60 C51 C50 108.0(5) . . ?
C51 C52 C53 119.6(6) . . ?
C51 C52 C35 120.5(6) . . ?
C53 C52 C35 107.6(5) . . ?
C54 C53 C37 118.5(5) . . ?
C54 C53 C52 120.4(6) . . ?
C37 C53 C52 108.8(5) . . ?
C53 C54 C40 121.0(6) . . ?
C53 C54 C55 119.0(6) . . ?
C40 C54 C55 108.4(5) . . ?
C60 C55 C56 121.1(6) . . ?
C60 C55 C54 120.0(6) . . ?
C56 C55 C54 106.8(5) . . ?
C57 C56 C55 119.0(6) . . ?
C57 C56 C41 120.1(6) . . ?
C55 C56 C41 108.7(5) . . ?
C56 C57 C58 121.1(6) . . ?
C56 C57 C44 120.2(6) . . ?
C58 C57 C44 107.9(5) . . ?
C59 C58 C46 119.6(6) . . ?
C59 C58 C57 119.6(6) . . ?
C46 C58 C57 108.6(5) . . ?
C58 C59 C49 120.5(6) . . ?
C58 C59 C60 118.9(6) . . ?
C49 C59 C60 107.8(5) . . ?
C55 C60 C51 120.5(6) . . ?
C55 C60 C59 120.4(6) . . ?
C51 C60 C59 107.8(5) . . ?
N2 C121 C122 110.6(5) . . ?
N2 C121 H12A 109.5 . . ?
C122 C121 H12A 109.5 . . ?
N2 C121 H12B 109.5 . . ?
C122 C121 H12B 109.5 . . ?
H12A C121 H12B 108.1 . . ?
N3 C122 C121 109.3(5) . . ?
N3 C122 H12C 109.8 . . ?
C121 C122 H12C 109.8 . . ?
N3 C122 H12D 109.8 . . ?
C121 C122 H12D 109.8 . . ?
H12C C122 H12D 108.3 . . ?
N3 C123 C124 110.7(5) . . ?
N3 C123 H12E 109.5 . . ?
C124 C123 H12E 109.5 . . ?
N3 C123 H12F 109.5 . . ?
C124 C123 H12F 109.5 . . ?
H12E C123 H12F 108.1 . . ?
N2 C124 C123 110.4(5) . . ?
N2 C124 H12G 109.6 . . ?
C123 C124 H12G 109.6 . . ?
N2 C124 H12H 109.6 . . ?
C123 C124 H12H 109.6 . . ?
H12G C124 H12H 108.1 . . ?
N4 C61 C66 109.1(5) . . ?
N4 C61 C69 110.0(5) . . ?
C66 C61 C69 100.5(5) . . ?
N4 C61 C62 108.0(5) . . ?
C66 C61 C62 114.8(5) . . ?
C69 C61 C62 114.2(5) . . ?
N5 C62 C72 109.8(5) . . ?
N5 C62 C63 110.8(5) . . ?
C72 C62 C63 100.2(5) . . ?
N5 C62 C61 109.2(5) . . ?
C72 C62 C61 113.4(5) . . ?
C63 C62 C61 113.2(5) . . ?
C64 C63 C74 118.9(6) . . ?
C64 C63 C62 125.0(6) . . ?
C74 C63 C62 109.8(5) . . ?
C63 C64 C77 121.0(6) . . ?
C63 C64 C65 121.0(6) . . ?
C77 C64 C65 105.8(5) . . ?
C66 C65 C79 120.4(6) . . ?
C66 C65 C64 119.0(6) . . ?
C79 C65 C64 108.6(6) . . ?
C65 C66 C67 119.2(6) . . ?
C65 C66 C61 124.9(6) . . ?
C67 C66 C61 109.6(5) . . ?
C81 C67 C66 120.9(6) . . ?
C81 C67 C68 120.7(6) . . ?
C66 C67 C68 107.8(5) . . ?
C84 C68 C69 120.4(6) . . ?
C84 C68 C67 119.2(6) . . ?
C69 C68 C67 109.2(5) . . ?
C70 C69 C68 120.0(6) . . ?
C70 C69 C61 124.2(6) . . ?
C68 C69 C61 109.4(5) . . ?
C69 C70 C86 121.1(6) . . ?
C69 C70 C71 120.6(6) . . ?
C86 C70 C71 106.7(5) . . ?
C72 C71 C88 120.9(6) . . ?
C72 C71 C70 120.2(6) . . ?
C88 C71 C70 108.1(5) . . ?
C71 C72 C73 119.1(6) . . ?
C71 C72 C62 125.4(6) . . ?
C73 C72 C62 109.5(5) . . ?
C90 C73 C72 121.1(6) . . ?
C90 C73 C74 119.8(6) . . ?
C72 C73 C74 108.4(5) . . ?
C75 C74 C63 121.2(6) . . ?
C75 C74 C73 119.8(6) . . ?
C63 C74 C73 108.3(5) . . ?
C74 C75 C76 119.4(6) . . ?
C74 C75 C92 119.6(6) . . ?
C76 C75 C92 108.8(6) . . ?
C77 C76 C75 119.6(6) . . ?
C77 C76 C94 119.9(6) . . ?
C75 C76 C94 107.6(6) . . ?
C76 C77 C64 119.8(6) . . ?
C76 C77 C78 120.2(6) . . ?
C64 C77 C78 109.3(5) . . ?
C96 C78 C79 121.6(6) . . ?
C96 C78 C77 120.1(6) . . ?
C79 C78 C77 107.4(5) . . ?
C80 C79 C65 120.5(6) . . ?
C80 C79 C78 119.6(6) . . ?
C65 C79 C78 108.9(6) . . ?
C79 C80 C81 119.7(6) . . ?
C79 C80 C98 118.9(6) . . ?
C81 C80 C98 108.4(6) . . ?
C67 C81 C80 119.3(6) . . ?
C67 C81 C82 119.7(6) . . ?
C80 C81 C82 108.9(6) . . ?
C83 C82 C99 120.2(6) . . ?
C83 C82 C81 120.8(6) . . ?
C99 C82 C81 107.5(6) . . ?
C82 C83 C102 120.2(6) . . ?
C82 C83 C84 119.3(6) . . ?
C102 C83 C84 108.0(6) . . ?
C68 C84 C85 120.0(6) . . ?
C68 C84 C83 120.3(6) . . ?
C85 C84 C83 107.3(6) . . ?
C86 C85 C84 119.4(6) . . ?
C86 C85 C103 118.8(6) . . ?
C84 C85 C103 108.5(5) . . ?
C85 C86 C87 120.9(6) . . ?
C85 C86 C70 119.1(6) . . ?
C87 C86 C70 109.3(5) . . ?
C105 C87 C86 120.5(6) . . ?
C105 C87 C88 119.5(6) . . ?
C86 C87 C88 108.6(6) . . ?
C89 C88 C71 120.2(6) . . ?
C89 C88 C87 120.5(6) . . ?
C71 C88 C87 107.4(6) . . ?
C88 C89 C90 118.9(6) . . ?
C88 C89 C107 119.6(6) . . ?
C90 C89 C107 108.6(6) . . ?
C73 C90 C89 119.7(6) . . ?
C73 C90 C91 121.3(6) . . ?
C89 C90 C91 107.6(6) . . ?
C92 C91 C90 119.5(6) . . ?
C92 C91 C108 120.2(6) . . ?
C90 C91 C108 108.0(6) . . ?
C91 C92 C93 119.7(6) . . ?
C91 C92 C75 120.0(6) . . ?
C93 C92 C75 107.1(6) . . ?
C110 C93 C94 119.8(6) . . ?
C110 C93 C92 120.1(6) . . ?
C94 C93 C92 107.8(6) . . ?
C95 C94 C93 120.8(6) . . ?
C95 C94 C76 118.9(6) . . ?
C93 C94 C76 108.7(6) . . ?
C94 C95 C112 119.0(6) . . ?
C94 C95 C96 120.7(6) . . ?
C112 C95 C96 108.4(6) . . ?
C78 C96 C95 120.3(6) . . ?
C78 C96 C97 119.2(6) . . ?
C95 C96 C97 108.1(6) . . ?
C98 C97 C113 120.6(6) . . ?
C98 C97 C96 119.8(6) . . ?
C113 C97 C96 107.6(6) . . ?
C97 C98 C80 121.0(6) . . ?
C97 C98 C99 119.5(6) . . ?
C80 C98 C99 107.0(6) . . ?
C100 C99 C82 120.3(6) . . ?
C100 C99 C98 119.0(6) . . ?
C82 C99 C98 108.1(5) . . ?
C99 C100 C114 120.5(6) . . ?
C99 C100 C101 119.3(6) . . ?
C114 C100 C101 108.7(6) . . ?
C102 C101 C100 120.4(6) . . ?
C102 C101 C116 120.2(6) . . ?
C100 C101 C116 108.1(6) . . ?
C101 C102 C103 119.5(6) . . ?
C101 C102 C83 119.6(6) . . ?
C103 C102 C83 108.5(6) . . ?
C104 C103 C102 120.9(6) . . ?
C104 C103 C85 119.6(6) . . ?
C102 C103 C85 107.8(6) . . ?
C103 C104 C117 119.2(6) . . ?
C103 C104 C105 120.1(6) . . ?
C117 C104 C105 108.2(6) . . ?
C87 C105 C106 119.9(6) . . ?
C87 C105 C104 120.0(6) . . ?
C106 C105 C104 107.4(6) . . ?
C107 C106 C118 119.9(6) . . ?
C107 C106 C105 120.2(6) . . ?
C118 C106 C105 108.3(6) . . ?
C106 C107 C108 120.2(6) . . ?
C106 C107 C89 120.2(6) . . ?
C108 C107 C89 107.6(6) . . ?
C109 C108 C107 120.3(6) . . ?
C109 C108 C91 119.4(6) . . ?
C107 C108 C91 108.2(6) . . ?
C108 C109 C110 121.3(6) . . ?
C108 C109 C119 119.5(6) . . ?
C110 C109 C119 107.6(6) . . ?
C93 C110 C111 119.7(6) . . ?
C93 C110 C109 119.3(6) . . ?
C111 C110 C109 109.0(6) . . ?
C112 C111 C110 120.5(6) . . ?
C112 C111 C120 120.1(6) . . ?
C110 C111 C120 107.1(6) . . ?
C111 C112 C95 120.3(6) . . ?
C111 C112 C113 119.8(6) . . ?
C95 C112 C113 107.5(6) . . ?
C114 C113 C97 120.0(6) . . ?
C114 C113 C112 120.0(6) . . ?
C97 C113 C112 108.4(6) . . ?
C113 C114 C100 120.4(6) . . ?
C113 C114 C115 120.4(6) . . ?
C100 C114 C115 107.4(6) . . ?
C120 C115 C116 119.4(6) . . ?
C120 C115 C114 119.7(6) . . ?
C116 C115 C114 108.7(6) . . ?
C117 C116 C115 120.4(6) . . ?
C117 C116 C101 119.0(6) . . ?
C115 C116 C101 107.1(6) . . ?
C116 C117 C104 121.2(6) . . ?
C116 C117 C118 119.4(6) . . ?
C104 C117 C118 108.6(6) . . ?
C119 C118 C106 120.1(6) . . ?
C119 C118 C117 120.5(6) . . ?
C106 C118 C117 107.5(6) . . ?
C118 C119 C120 120.2(6) . . ?
C118 C119 C109 120.1(6) . . ?
C120 C119 C109 107.4(6) . . ?
C115 C120 C119 120.0(6) . . ?
C115 C120 C111 120.0(6) . . ?
C119 C120 C111 108.9(6) . . ?
N4 C125 C126 108.9(5) . . ?
N4 C125 H12I 109.9 . . ?
C126 C125 H12I 109.9 . . ?
N4 C125 H12J 109.9 . . ?
C126 C125 H12J 109.9 . . ?
H12I C125 H12J 108.3 . . ?
N5 C126 C125 111.5(5) . . ?
N5 C126 H12K 109.3 . . ?
C125 C126 H12K 109.3 . . ?
N5 C126 H12L 109.3 . . ?
C125 C126 H12L 109.3 . . ?
H12K C126 H12L 108.0 . . ?
N5 C127 C128 110.3(5) . . ?
N5 C127 H12M 109.6 . . ?
C128 C127 H12M 109.6 . . ?
N5 C127 H12N 109.6 . . ?
C128 C127 H12N 109.6 . . ?
H12M C127 H12N 108.1 . . ?
N4 C128 C127 109.4(5) . . ?
N4 C128 H12O 109.8 . . ?
C127 C128 H12O 109.8 . . ?
N4 C128 H12P 109.8 . . ?
C127 C128 H12P 109.8 . . ?
H12O C128 H12P 108.3 . . ?
Cl2 C129 Cl1 111.6(4) . . ?
Cl2 C129 H12Q 109.3 . . ?
Cl1 C129 H12Q 109.3 . . ?
Cl2 C129 H12R 109.3 . . ?
Cl1 C129 H12R 109.3 . . ?
H12Q C129 H12R 108.0 . . ?

loop_
_geom_bond_atom_site_label_1
_geom_bond_atom_site_label_2
_geom_bond_distance
_geom_bond_site_symmetry_2
_geom_bond_publ_flag
Ag1 N3 2.249(5) . ?
Ag1 N4 2.252(5) . ?
Ag1 O1 2.492(5) . ?
N1 O2 1.214(7) . ?
N1 O3 1.262(7) . ?
N1 O1 1.279(7) . ?
N2 C124 1.469(8) . ?
N2 C121 1.474(8) . ?
N2 C1 1.477(8) . ?
N3 C123 1.480(7) . ?
N3 C122 1.493(7) . ?
N3 C2 1.511(8) . ?
N4 C125 1.491(7) . ?
N4 C128 1.491(8) . ?
N4 C61 1.510(7) . ?
N5 C127 1.455(8) . ?
N5 C126 1.467(8) . ?
N5 C62 1.475(7) . ?
C1 C6 1.525(8) . ?
C1 C9 1.537(8) . ?
C1 C2 1.615(8) . ?
C2 C3 1.507(8) . ?
C2 C12 1.540(8) . ?
C3 C4 1.368(8) . ?
C3 C14 1.440(8) . ?
C4 C17 1.455(8) . ?
C4 C5 1.471(8) . ?
C5 C6 1.367(8) . ?
C5 C19 1.441(9) . ?
C6 C7 1.441(8) . ?
C7 C21 1.396(8) . ?
C7 C8 1.447(8) . ?
C8 C24 1.381(8) . ?
C8 C9 1.448(8) . ?
C9 C10 1.354(8) . ?
C10 C26 1.437(8) . ?
C10 C11 1.477(8) . ?
C11 C12 1.357(8) . ?
C11 C28 1.451(8) . ?
C12 C13 1.438(8) . ?
C13 C30 1.397(8) . ?
C13 C14 1.454(8) . ?
C14 C15 1.385(8) . ?
C15 C16 1.434(8) . ?
C15 C32 1.453(8) . ?
C16 C17 1.400(9) . ?
C16 C34 1.441(9) . ?
C17 C18 1.440(9) . ?
C18 C36 1.384(9) . ?
C18 C19 1.441(8) . ?
C19 C20 1.403(8) . ?
C20 C21 1.434(8) . ?
C20 C38 1.457(9) . ?
C21 C22 1.451(8) . ?
C22 C23 1.393(8) . ?
C22 C39 1.445(9) . ?
C23 C24 1.448(9) . ?
C23 C42 1.448(9) . ?
C24 C25 1.443(9) . ?
C25 C26 1.390(9) . ?
C25 C43 1.440(9) . ?
C26 C27 1.451(8) . ?
C27 C45 1.378(9) . ?
C27 C28 1.458(9) . ?
C28 C29 1.385(8) . ?
C29 C30 1.443(8) . ?
C29 C47 1.454(9) . ?
C30 C31 1.463(8) . ?
C31 C32 1.378(9) . ?
C31 C48 1.449(8) . ?
C32 C33 1.453(9) . ?
C33 C50 1.395(9) . ?
C33 C34 1.461(9) . ?
C34 C35 1.390(9) . ?
C35 C52 1.450(9) . ?
C35 C36 1.453(8) . ?
C36 C37 1.456(8) . ?
C37 C38 1.380(9) . ?
C37 C53 1.442(8) . ?
C38 C39 1.450(9) . ?
C39 C40 1.375(9) . ?
C40 C54 1.435(8) . ?
C40 C41 1.436(8) . ?
C41 C42 1.392(8) . ?
C41 C56 1.448(9) . ?
C42 C43 1.444(9) . ?
C43 C44 1.401(8) . ?
C44 C57 1.444(8) . ?
C44 C45 1.455(8) . ?
C45 C46 1.446(8) . ?
C46 C47 1.397(9) . ?
C46 C58 1.431(9) . ?
C47 C48 1.446(9) . ?
C48 C49 1.392(9) . ?
C49 C59 1.439(8) . ?
C49 C50 1.442(8) . ?
C50 C51 1.460(9) . ?
C51 C52 1.382(9) . ?
C51 C60 1.442(8) . ?
C52 C53 1.443(8) . ?
C53 C54 1.398(9) . ?
C54 C55 1.465(9) . ?
C55 C60 1.368(8) . ?
C55 C56 1.438(9) . ?
C56 C57 1.392(9) . ?
C57 C58 1.438(8) . ?
C58 C59 1.405(8) . ?
C59 C60 1.461(9) . ?
C121 C122 1.558(8) . ?
C121 H12A 0.9900 . ?
C121 H12B 0.9900 . ?
C122 H12C 0.9900 . ?
C122 H12D 0.9900 . ?
C123 C124 1.535(8) . ?
C123 H12E 0.9900 . ?
C123 H12F 0.9900 . ?
C124 H12G 0.9900 . ?
C124 H12H 0.9900 . ?
C61 C66 1.527(8) . ?
C61 C69 1.539(8) . ?
C61 C62 1.615(8) . ?
C62 C72 1.527(8) . ?
C62 C63 1.536(8) . ?
C63 C64 1.360(9) . ?
C63 C74 1.424(9) . ?
C64 C77 1.452(9) . ?
C64 C65 1.490(9) . ?
C65 C66 1.378(9) . ?
C65 C79 1.424(9) . ?
C66 C67 1.445(8) . ?
C67 C81 1.388(9) . ?
C67 C68 1.449(9) . ?
C68 C84 1.395(9) . ?
C68 C69 1.422(8) . ?
C69 C70 1.354(9) . ?
C70 C86 1.446(9) . ?
C70 C71 1.484(8) . ?
C71 C72 1.349(9) . ?
C71 C88 1.451(9) . ?
C72 C73 1.435(9) . ?
C73 C90 1.385(9) . ?
C73 C74 1.452(9) . ?
C74 C75 1.406(9) . ?
C75 C76 1.423(9) . ?
C75 C92 1.461(9) . ?
C76 C77 1.385(9) . ?
C76 C94 1.462(9) . ?
C77 C78 1.453(9) . ?
C78 C96 1.370(9) . ?
C78 C79 1.449(9) . ?
C79 C80 1.397(9) . ?
C80 C81 1.433(9) . ?
C80 C98 1.457(9) . ?
C81 C82 1.451(9) . ?
C82 C83 1.376(9) . ?
C82 C99 1.451(9) . ?
C83 C102 1.447(9) . ?
C83 C84 1.468(9) . ?
C84 C85 1.428(9) . ?
C85 C86 1.400(9) . ?
C85 C103 1.470(9) . ?
C86 C87 1.433(9) . ?
C87 C105 1.380(9) . ?
C87 C88 1.460(9) . ?
C88 C89 1.378(9) . ?
C89 C90 1.442(9) . ?
C89 C107 1.449(9) . ?
C90 C91 1.443(9) . ?
C91 C92 1.397(9) . ?
C91 C108 1.454(9) . ?
C92 C93 1.461(9) . ?
C93 C110 1.394(9) . ?
C93 C94 1.431(9) . ?
C94 C95 1.394(9) . ?
C95 C112 1.439(9) . ?
C95 C96 1.443(9) . ?
C96 C97 1.462(9) . ?
C97 C98 1.382(9) . ?
C97 C113 1.434(9) . ?
C98 C99 1.470(9) . ?
C99 C100 1.386(9) . ?
C100 C114 1.435(9) . ?
C100 C101 1.448(9) . ?
C101 C102 1.399(9) . ?
C101 C116 1.452(9) . ?
C102 C103 1.426(9) . ?
C103 C104 1.395(9) . ?
C104 C117 1.434(9) . ?
C104 C105 1.456(9) . ?
C105 C106 1.453(9) . ?
C106 C107 1.380(9) . ?
C106 C118 1.447(9) . ?
C107 C108 1.437(9) . ?
C108 C109 1.386(9) . ?
C109 C110 1.449(10) . ?
C109 C119 1.451(9) . ?
C110 C111 1.431(9) . ?
C111 C112 1.387(9) . ?
C111 C120 1.452(9) . ?
C112 C113 1.466(9) . ?
C113 C114 1.377(9) . ?
C114 C115 1.454(9) . ?
C115 C120 1.397(9) . ?
C115 C116 1.450(9) . ?
C116 C117 1.385(9) . ?
C117 C118 1.451(9) . ?
C118 C119 1.377(9) . ?
C119 C120 1.439(9) . ?
C125 C126 1.548(8) . ?
C125 H12I 0.9900 . ?
C125 H12J 0.9900 . ?
C126 H12K 0.9900 . ?
C126 H12L 0.9900 . ?
C127 C128 1.568(8) . ?
C127 H12M 0.9900 . ?
C127 H12N 0.9900 . ?
C128 H12O 0.9900 . ?
C128 H12P 0.9900 . ?
Cl1 C129 1.755(7) . ?
Cl2 C129 1.742(7) . ?
C129 H12Q 0.9900 . ?
C129 H12R 0.9900 . ?
O4 C130 1.42(2) . ?
O5 C131 1.400(19) . ?
